data_2310811
loop_
_publ_author_name
'Siegel, S.'

_publ_section_title
;
 The crystal structure of trigonal U3 O8
;
_journal_name_full 'Acta Crystallographica (1,1948-23,1967)'
_journal_page_first 617
_journal_page_last 619
_journal_volume 8
_journal_year 1955
_chemical_formula_sum 'O8 U3'
_chemical_name_systematic 'U3 O8'
_space_group_IT_number 147
_symmetry_space_group_name_Hall '-P 3'
_symmetry_space_group_name_H-M 'P -3'
_cell_angle_alpha 90
_cell_angle_beta 90
_cell_angle_gamma 120
_cell_formula_units_Z 1
_cell_length_a 6.815
_cell_length_b 6.815
_cell_length_c 4.136
_cell_volume 166.358
_citation_journal_id_ASTM ACCRA9
_cod_data_source_file Siegel_ACCRA9_1955_530.cif
_cod_data_source_block O8U3
_cod_original_cell_volume 166.3577
_cod_database_code 2310811

loop_
_symmetry_equiv_pos_as_xyz
x,y,z
-y,x-y,z
-x+y,-x,z
-x,-y,-z
y,-x+y,-z
x-y,x,-z

loop_
_atom_site_label
_atom_site_type_symbol
_atom_site_fract_x
_atom_site_fract_y
_atom_site_fract_z
_atom_site_occupancy
_atom_site_U_iso_or_equiv
U1 U+5 0 0 0 1 0.0
U2 U+5 0.3333 0.6667 0 1 0.0
O1 O-2 0.3333 0 0.1 1 0.0
O2 O-2 0.3333 0.6667 0.5 1 0.0
